data_4312460
loop_
_publ_author_name
'Adam Wu'
'David C. Kennedy'
'Brian O. Patrick'
'Brian R. James'

_publ_section_title
;
 Ruthenium(II) Sulfoxide-Maltolato and -Nitroimidazole Complexes:
 Synthesis and MTT Assay
;
_journal_name_full 'Inorganic Chemistry'
_journal_page_first 7579
_journal_page_last 7586
_journal_paper_doi 10.1021/ic030119j
_journal_volume 42
_journal_year 2003
_chemical_formula_sum 'C18 H32 Cl2 N6 O8 Ru S2'
_chemical_formula_weight 696.59
_chemical_name_systematic
;
   ?
;
_space_group_IT_number 61
_symmetry_cell_setting orthorhombic
_symmetry_space_group_name_Hall '-P 2ac 2ab'
_symmetry_space_group_name_H-M 'P b c a'
_atom_sites_solution_hydrogens geom
_atom_sites_solution_primary direct
_atom_sites_solution_secondary difmap
_audit_creation_method SHELXL-97
_cell_angle_alpha 90.00
_cell_angle_beta 90.00
_cell_angle_gamma 90.00
_cell_formula_units_Z 8
_cell_length_a 13.4946(7)
_cell_length_b 19.6280(11)
_cell_length_c 20.7463(13)
_cell_measurement_reflns_used 20589
_cell_measurement_temperature 173(2)
_cell_measurement_theta_max 27.88
_cell_measurement_theta_min 2.08
_cell_volume 5495.1(5)
_computing_structure_refinement 'SHELXL-97 (Sheldrick, 1997)'
_computing_structure_solution 'SHELXS-97 (Sheldrick, 1990)'
_diffrn_ambient_temperature 173(2)
_diffrn_measured_fraction_theta_full 0.885
_diffrn_measured_fraction_theta_max 0.885
_diffrn_radiation_monochromator graphite
_diffrn_radiation_source 'fine-focus sealed tube'
_diffrn_radiation_type MoK\a
_diffrn_radiation_wavelength 0.71069
_diffrn_reflns_av_R_equivalents 0.0990
_diffrn_reflns_av_sigmaI/netI 0.1061
_diffrn_reflns_limit_h_max 16
_diffrn_reflns_limit_h_min -17
_diffrn_reflns_limit_k_max 22
_diffrn_reflns_limit_k_min -23
_diffrn_reflns_limit_l_max 27
_diffrn_reflns_limit_l_min -26
_diffrn_reflns_number 52463
_diffrn_reflns_theta_full 27.88
_diffrn_reflns_theta_max 27.88
_diffrn_reflns_theta_min 2.08
_exptl_absorpt_coefficient_mu 0.970
_exptl_absorpt_correction_T_max 1.0000
_exptl_absorpt_correction_T_min 0.7323
_exptl_absorpt_correction_type multi-scan
_exptl_crystal_colour orange
_exptl_crystal_density_diffrn 1.684
_exptl_crystal_density_method 'not measured'
_exptl_crystal_description platelet
_exptl_crystal_F_000 2848
_exptl_crystal_size_max 0.25
_exptl_crystal_size_mid 0.10
_exptl_crystal_size_min 0.04
_refine_diff_density_max 0.862
_refine_diff_density_min -0.993
_refine_diff_density_rms 0.109
_refine_ls_extinction_method none
_refine_ls_goodness_of_fit_ref 0.868
_refine_ls_hydrogen_treatment mixed
_refine_ls_matrix_type full
_refine_ls_number_parameters 366
_refine_ls_number_reflns 6361
_refine_ls_number_restraints 2
_refine_ls_restrained_S_all 0.868
_refine_ls_R_factor_all 0.0881
_refine_ls_R_factor_gt 0.0423
_refine_ls_shift/su_max 0.002
_refine_ls_shift/su_mean 0.000
_refine_ls_structure_factor_coef Fsqd
_refine_ls_weighting_details 'w=1/[\s^2^(Fo^2^)+(0.0232P)^2^+0.0000P] where P=(Fo^2^+2Fc^2^)/3'
_refine_ls_weighting_scheme calc
_refine_ls_wR_factor_gt 0.0888
_refine_ls_wR_factor_ref 0.0990
_reflns_number_gt 3674
_reflns_number_total 6361
_reflns_threshold_expression >2sigma(I)
_cod_data_source_file ic030119j_1.cif
_cod_data_source_block shelxl
_cod_depositor_comments
;
The following automatic conversions were performed:

'_refine_ls_weighting_scheme' value 'calc
w=1/[\s^2^(Fo^2^)+(0.0232P)^2^+0.0000P] where P=(Fo^2^+2Fc^2^)/3' was
changed to 'calc'. New tag '_refine_ls_weighting_details' was
created. The value of the new tag was set to
'w=1/[\s^2^(Fo^2^)+(0.0232P)^2^+0.0000P] where P=(Fo^2^+2Fc^2^)/3'.

Automatic conversion script
Id: cif_fix_values 3143 2015-03-26 13:38:13Z robertas 
;
_cod_database_code 4312460

loop_
_symmetry_equiv_pos_as_xyz
'x, y, z'
'x+1/2, -y+1/2, -z'
'-x, y+1/2, -z+1/2'
'-x+1/2, -y, z+1/2'
'-x, -y, -z'
'-x-1/2, y-1/2, z'
'x, -y-1/2, z-1/2'
'x-1/2, y, -z-1/2'

loop_
_atom_site_label
_atom_site_type_symbol
_atom_site_fract_x
_atom_site_fract_y
_atom_site_fract_z
_atom_site_U_iso_or_equiv
_atom_site_adp_type
_atom_site_occupancy
_atom_site_calc_flag
_atom_site_refinement_flags
_atom_site_disorder_assembly
_atom_site_disorder_group
Ru1 Ru 0.35843(2) 0.001603(18) 0.153441(15) 0.01794(8) Uani 1 d . A 1
Cl1 Cl 0.52952(7) -0.03144(5) 0.13979(5) 0.0246(2) Uani 1 d . A 1
Cl2 Cl 0.18887(7) 0.03539(6) 0.16772(6) 0.0346(3) Uani 1 d . A 1
S1 S 0.37790(8) 0.08374(5) 0.08049(6) 0.0293(3) Uani 1 d D A 1
S2 S 0.31488(9) -0.06609(6) 0.07270(5) 0.0302(3) Uani 1 d . A 1
O1 O 0.4786(2) 0.10793(15) 0.06452(15) 0.0366(8) Uani 1 d . A 1
O2 O 0.2094(2) -0.08806(18) 0.06562(16) 0.0485(10) Uani 1 d . A 1
O3 O 0.3713(2) -0.08768(16) 0.42810(15) 0.0340(7) Uani 1 d . A 1
H3 H 0.449(5) -0.086(4) 0.456(3) 0.13(3) Uiso 1 d . B 1
O4 O 0.1885(3) -0.24241(19) 0.3369(2) 0.0621(12) Uani 1 d . A 1
O5 O 0.1099(3) -0.21690(19) 0.2493(2) 0.0711(14) Uani 1 d . A 1
O6 O 0.4616(3) 0.10594(19) 0.50219(15) 0.0396(9) Uani 1 d . A 1
H6 H 0.403(4) 0.096(3) 0.520(3) 0.09(2) Uiso 1 d . C 1
O7 O 0.5863(2) 0.20770(16) 0.35300(17) 0.0409(8) Uani 1 d . A 1
O8 O 0.6370(2) 0.19735(17) 0.25364(17) 0.0466(9) Uani 1 d . A 1
N1 N 0.3362(2) -0.07912(16) 0.22115(15) 0.0177(7) Uani 1 d . A 1
N2 N 0.3430(2) -0.15303(16) 0.30158(16) 0.0204(7) Uani 1 d . A 1
N3 N 0.1794(3) -0.2102(2) 0.2860(2) 0.0458(12) Uani 1 d . A 1
N4 N 0.4031(2) 0.06666(16) 0.23111(15) 0.0176(7) Uani 1 d . A 1
N5 N 0.4269(2) 0.11871(16) 0.32561(16) 0.0215(7) Uani 1 d . A 1
N6 N 0.5807(3) 0.18362(18) 0.29774(19) 0.0309(9) Uani 1 d . A 1
C1 C 0.2951(5) 0.1569(4) 0.0821(5) 0.027(2) Uani 0.585(9) d PD A 1
H1A H 0.2962 0.1799 0.0396 0.032 Uiso 0.585(9) calc PR A 1
H1B H 0.2265 0.1414 0.0905 0.032 Uiso 0.585(9) calc PR A 1
C2 C 0.3271(7) 0.2066(4) 0.1343(4) 0.044(3) Uani 0.585(9) d PD A 1
H2A H 0.3155 0.1863 0.1767 0.066 Uiso 0.585(9) calc PR A 1
H2B H 0.2888 0.2488 0.1304 0.066 Uiso 0.585(9) calc PR A 1
H2C H 0.3978 0.2168 0.1293 0.066 Uiso 0.585(9) calc PR A 1
C3 C 0.3233(4) 0.0511(3) 0.0080(2) 0.0408(13) Uani 1 d . A 1
H3A H 0.2504 0.0565 0.0099 0.049 Uiso 1 calc R A 1
H3B H 0.3481 0.0772 -0.0295 0.049 Uiso 1 calc R A 1
C4 C 0.3488(4) -0.0227(2) 0.0001(2) 0.0401(13) Uani 1 d . A 1
H4A H 0.4208 -0.0279 -0.0079 0.048 Uiso 1 calc R A 1
H4B H 0.3124 -0.0421 -0.0370 0.048 Uiso 1 calc R A 1
C5 C 0.3860(4) -0.1428(2) 0.0679(3) 0.0489(15) Uani 1 d . A 1
H5A H 0.4568 -0.1307 0.0627 0.059 Uiso 1 calc R A 1
H5B H 0.3792 -0.1680 0.1090 0.059 Uiso 1 calc R A 1
C6 C 0.3562(5) -0.1895(3) 0.0130(3) 0.073(2) Uani 1 d . A 1
H6A H 0.2851 -0.1993 0.0159 0.110 Uiso 1 calc R A 1
H6B H 0.3937 -0.2322 0.0159 0.110 Uiso 1 calc R A 1
H6C H 0.3705 -0.1672 -0.0282 0.110 Uiso 1 calc R A 1
C7 C 0.3906(3) -0.1014(2) 0.27073(19) 0.0178(8) Uani 1 d . A 1
C8 C 0.2539(3) -0.1625(2) 0.2689(2) 0.0269(10) Uani 1 d . A 1
C9 C 0.2518(3) -0.1171(2) 0.2199(2) 0.0290(11) Uani 1 d . A 1
H9 H 0.1996 -0.1125 0.1895 0.035 Uiso 1 calc R A 1
C10 C 0.4886(3) -0.0752(2) 0.2916(2) 0.0240(9) Uani 1 d . A 1
H10A H 0.5137 -0.0428 0.2596 0.036 Uiso 1 calc R A 1
H10B H 0.5352 -0.1133 0.2958 0.036 Uiso 1 calc R A 1
H10C H 0.4818 -0.0522 0.3333 0.036 Uiso 1 calc R A 1
C11 C 0.3799(3) -0.1877(2) 0.3592(2) 0.0326(11) Uani 1 d . A 1
H11A H 0.4532 -0.1855 0.3599 0.039 Uiso 1 calc R A 1
H11B H 0.3603 -0.2363 0.3577 0.039 Uiso 1 calc R A 1
C12 C 0.3393(4) -0.1554(2) 0.4197(2) 0.0438(13) Uani 1 d . A 1
H12A H 0.2659 -0.1562 0.4180 0.053 Uiso 1 calc R A 1
H12B H 0.3602 -0.1828 0.4575 0.053 Uiso 1 calc R A 1
C13 C 0.3679(3) 0.0756(2) 0.29107(19) 0.0198(8) Uani 1 d . A 1
C14 C 0.5025(3) 0.13701(19) 0.2839(2) 0.0197(9) Uani 1 d . A 1
C15 C 0.4871(3) 0.10507(19) 0.2268(2) 0.0208(9) Uani 1 d . A 1
H15 H 0.5282 0.1088 0.1898 0.025 Uiso 1 calc R A 1
C16 C 0.2776(3) 0.0444(2) 0.3196(2) 0.0294(10) Uani 1 d . A 1
H16A H 0.2419 0.0188 0.2864 0.044 Uiso 1 calc R A 1
H16B H 0.2346 0.0804 0.3367 0.044 Uiso 1 calc R A 1
H16C H 0.2967 0.0135 0.3546 0.044 Uiso 1 calc R A 1
C17 C 0.4130(3) 0.1352(2) 0.3937(2) 0.0283(10) Uani 1 d . A 1
H17A H 0.3413 0.1356 0.4038 0.034 Uiso 1 calc R A 1
H17B H 0.4395 0.1814 0.4023 0.034 Uiso 1 calc R A 1
C18 C 0.4653(3) 0.0839(2) 0.4374(2) 0.0329(11) Uani 1 d . A 1
H18A H 0.4329 0.0388 0.4334 0.040 Uiso 1 calc R A 1
H18B H 0.5353 0.0789 0.4238 0.040 Uiso 1 calc R A 1
C1B C 0.3269(10) 0.1650(4) 0.1064(6) 0.033(4) Uani 0.415(9) d PD A 2
H1B1 H 0.2537 0.1626 0.1057 0.040 Uiso 0.415(9) calc PR A 2
H1B2 H 0.3481 0.1744 0.1512 0.040 Uiso 0.415(9) calc PR A 2
C2B C 0.3613(9) 0.2225(5) 0.0628(6) 0.046(4) Uani 0.415(9) d PD A 2
H2B1 H 0.4338 0.2242 0.0625 0.068 Uiso 0.415(9) calc PR A 2
H2B2 H 0.3352 0.2659 0.0790 0.068 Uiso 0.415(9) calc PR A 2
H2B3 H 0.3369 0.2147 0.0189 0.068 Uiso 0.415(9) calc PR A 2

loop_
_atom_site_aniso_label
_atom_site_aniso_U_11
_atom_site_aniso_U_22
_atom_site_aniso_U_33
_atom_site_aniso_U_23
_atom_site_aniso_U_13
_atom_site_aniso_U_12
Ru1 0.02030(14) 0.01470(15) 0.01882(15) 0.00317(15) -0.00277(13) -0.00447(14)
Cl1 0.0230(5) 0.0263(5) 0.0245(5) -0.0005(4) 0.0035(4) -0.0028(4)
Cl2 0.0218(5) 0.0300(6) 0.0521(8) 0.0151(6) -0.0036(5) 0.0014(5)
S1 0.0424(6) 0.0164(5) 0.0290(6) 0.0070(5) 0.0066(5) 0.0011(5)
S2 0.0419(6) 0.0238(6) 0.0249(6) 0.0017(5) -0.0122(5) -0.0109(5)
O1 0.0428(18) 0.0257(17) 0.041(2) 0.0081(15) 0.0099(16) -0.0125(15)
O2 0.045(2) 0.061(2) 0.040(2) 0.0046(19) -0.0192(16) -0.0333(18)
O3 0.051(2) 0.0250(17) 0.0261(18) 0.0002(14) 0.0067(15) -0.0018(16)
O4 0.072(3) 0.044(2) 0.071(3) 0.029(2) 0.007(2) -0.027(2)
O5 0.0360(19) 0.049(2) 0.128(4) 0.037(3) -0.026(2) -0.0261(18)
O6 0.0355(18) 0.065(3) 0.0179(17) 0.0015(17) 0.0007(15) 0.0012(18)
O7 0.050(2) 0.0307(19) 0.042(2) -0.0153(17) -0.0085(17) -0.0062(16)
O8 0.056(2) 0.044(2) 0.039(2) 0.0096(18) -0.0008(18) -0.0319(18)
N1 0.0131(15) 0.0169(18) 0.0232(19) 0.0045(15) -0.0028(12) -0.0048(13)
N2 0.0241(18) 0.0151(18) 0.0221(19) 0.0045(14) 0.0014(14) 0.0013(14)
N3 0.039(2) 0.023(2) 0.075(4) 0.017(2) 0.007(2) -0.0118(19)
N4 0.0206(16) 0.0171(17) 0.0151(17) -0.0036(14) 0.0021(13) -0.0048(13)
N5 0.0291(18) 0.0172(18) 0.0181(18) -0.0012(14) 0.0028(15) 0.0047(15)
N6 0.042(2) 0.0153(19) 0.035(2) -0.0001(17) -0.0094(19) -0.0047(17)
C1 0.026(5) 0.019(4) 0.036(6) -0.001(4) -0.007(4) 0.000(3)
C2 0.051(6) 0.020(5) 0.062(7) -0.005(5) -0.007(5) 0.013(4)
C3 0.042(3) 0.049(3) 0.032(3) 0.020(2) -0.008(2) 0.002(2)
C4 0.053(3) 0.043(3) 0.024(3) 0.006(2) -0.015(2) -0.011(2)
C5 0.073(4) 0.025(3) 0.049(4) -0.011(3) -0.014(3) -0.006(3)
C6 0.125(6) 0.032(3) 0.063(4) -0.020(3) -0.001(4) -0.029(4)
C7 0.0204(19) 0.017(2) 0.016(2) 0.0024(17) 0.0009(15) 0.0034(16)
C8 0.019(2) 0.017(2) 0.045(3) 0.008(2) 0.004(2) -0.0053(17)
C9 0.0138(18) 0.021(2) 0.052(3) 0.010(2) -0.006(2) -0.0044(17)
C10 0.0168(19) 0.027(2) 0.028(2) 0.003(2) -0.0023(17) 0.0012(17)
C11 0.046(3) 0.019(2) 0.033(3) 0.009(2) -0.002(2) 0.006(2)
C12 0.077(4) 0.025(3) 0.029(3) 0.003(2) 0.016(3) -0.003(3)
C13 0.0176(19) 0.015(2) 0.027(2) 0.0012(17) 0.0015(17) 0.0026(16)
C14 0.023(2) 0.012(2) 0.024(2) 0.0015(17) 0.0019(16) -0.0020(16)
C15 0.020(2) 0.016(2) 0.027(2) -0.0030(18) 0.0019(17) -0.0037(16)
C16 0.023(2) 0.037(3) 0.028(2) 0.001(2) 0.0080(18) -0.0006(19)
C17 0.041(3) 0.020(2) 0.023(2) -0.0007(19) 0.005(2) 0.005(2)
C18 0.048(3) 0.031(3) 0.020(2) 0.004(2) 0.004(2) 0.012(2)
C1B 0.032(8) 0.024(8) 0.043(10) 0.002(7) 0.002(6) 0.001(6)
C2B 0.048(7) 0.022(6) 0.067(10) 0.013(6) 0.002(7) -0.007(6)

loop_
_atom_type_symbol
_atom_type_description
_atom_type_scat_dispersion_real
_atom_type_scat_dispersion_imag
_atom_type_scat_source
C C 0.0033 0.0016 'International Tables Vol C Tables 4.2.6.8 and 6.1.1.4'
H H 0.0000 0.0000 'International Tables Vol C Tables 4.2.6.8 and 6.1.1.4'
N N 0.0061 0.0033 'International Tables Vol C Tables 4.2.6.8 and 6.1.1.4'
O O 0.0106 0.0060 'International Tables Vol C Tables 4.2.6.8 and 6.1.1.4'
S S 0.1246 0.1234 'International Tables Vol C Tables 4.2.6.8 and 6.1.1.4'
Cl Cl 0.1484 0.1585 'International Tables Vol C Tables 4.2.6.8 and 6.1.1.4'
Ru Ru -1.2594 0.8363 'International Tables Vol C Tables 4.2.6.8 and 6.1.1.4'

loop_
_geom_angle_atom_site_label_1
_geom_angle_atom_site_label_2
_geom_angle_atom_site_label_3
_geom_angle
_geom_angle_site_symmetry_1
_geom_angle_site_symmetry_3
_geom_angle_publ_flag
N1 Ru1 N4 89.26(12) . . ?
N1 Ru1 S2 90.86(9) . . ?
N4 Ru1 S2 179.03(8) . . ?
N1 Ru1 S1 177.93(9) . . ?
N4 Ru1 S1 92.66(9) . . ?
S2 Ru1 S1 87.23(4) . . ?
N1 Ru1 Cl2 89.43(8) . . ?
N4 Ru1 Cl2 90.62(9) . . ?
S2 Ru1 Cl2 90.35(4) . . ?
S1 Ru1 Cl2 89.79(4) . . ?
N1 Ru1 Cl1 90.69(8) . . ?
N4 Ru1 Cl1 88.81(8) . . ?
S2 Ru1 Cl1 90.22(4) . . ?
S1 Ru1 Cl1 90.11(4) . . ?
Cl2 Ru1 Cl1 179.41(4) . . ?
O1 S1 C3 107.7(2) . . ?
O1 S1 C1B 97.6(5) . . ?
C3 S1 C1B 114.0(5) . . ?
O1 S1 C1 108.4(3) . . ?
C3 S1 C1 92.6(3) . . ?
C1B S1 C1 21.6(4) . . ?
O1 S1 Ru1 119.59(14) . . ?
C3 S1 Ru1 105.24(16) . . ?
C1B S1 Ru1 112.9(4) . . ?
C1 S1 Ru1 119.1(3) . . ?
O2 S2 C5 105.2(2) . . ?
O2 S2 C4 107.4(2) . . ?
C5 S2 C4 102.5(3) . . ?
O2 S2 Ru1 119.96(15) . . ?
C5 S2 Ru1 113.86(17) . . ?
C4 S2 Ru1 106.41(16) . . ?
C7 N1 C9 107.2(3) . . ?
C7 N1 Ru1 132.1(2) . . ?
C9 N1 Ru1 120.7(3) . . ?
C7 N2 C8 106.1(3) . . ?
C7 N2 C11 124.8(3) . . ?
C8 N2 C11 129.0(3) . . ?
O5 N3 O4 123.7(4) . . ?
O5 N3 C8 117.6(4) . . ?
O4 N3 C8 118.7(4) . . ?
C13 N4 C15 106.4(3) . . ?
C13 N4 Ru1 132.5(3) . . ?
C15 N4 Ru1 120.9(2) . . ?
C13 N5 C14 105.2(3) . . ?
C13 N5 C17 124.8(3) . . ?
C14 N5 C17 129.8(4) . . ?
O8 N6 O7 124.8(4) . . ?
O8 N6 C14 116.9(4) . . ?
O7 N6 C14 118.3(4) . . ?
C2 C1 S1 110.1(5) . . ?
C4 C3 S1 110.0(3) . . ?
C3 C4 S2 108.0(3) . . ?
C6 C5 S2 114.1(4) . . ?
N1 C7 N2 110.2(3) . . ?
N1 C7 C10 127.0(3) . . ?
N2 C7 C10 122.8(3) . . ?
C9 C8 N2 107.3(3) . . ?
C9 C8 N3 127.4(4) . . ?
N2 C8 N3 125.3(4) . . ?
C8 C9 N1 109.2(4) . . ?
N2 C11 C12 111.2(4) . . ?
O3 C12 C11 112.7(4) . . ?
N4 C13 N5 111.2(3) . . ?
N4 C13 C16 127.2(4) . . ?
N5 C13 C16 121.6(4) . . ?
C15 C14 N5 108.2(3) . . ?
C15 C14 N6 125.8(4) . . ?
N5 C14 N6 125.9(4) . . ?
C14 C15 N4 109.0(3) . . ?
N5 C17 C18 111.6(3) . . ?
O6 C18 C17 110.2(4) . . ?
C2B C1B S1 111.2(8) . . ?

loop_
_geom_bond_atom_site_label_1
_geom_bond_atom_site_label_2
_geom_bond_distance
_geom_bond_site_symmetry_2
_geom_bond_publ_flag
Ru1 N1 2.139(3) . ?
Ru1 N4 2.143(3) . ?
Ru1 S2 2.2174(11) . ?
Ru1 S1 2.2267(11) . ?
Ru1 Cl2 2.4006(11) . ?
Ru1 Cl1 2.4148(10) . ?
S1 O1 1.477(3) . ?
S1 C3 1.793(5) . ?
S1 C1B 1.817(6) . ?
S1 C1 1.819(6) . ?
S2 O2 1.495(3) . ?
S2 C5 1.789(5) . ?
S2 C4 1.790(5) . ?
O3 C12 1.410(5) . ?
O4 N3 1.238(5) . ?
O5 N3 1.214(5) . ?
O6 C18 1.414(5) . ?
O7 N6 1.242(5) . ?
O8 N6 1.219(5) . ?
N1 C7 1.337(5) . ?
N1 C9 1.362(4) . ?
N2 C7 1.360(5) . ?
N2 C8 1.393(5) . ?
N2 C11 1.463(5) . ?
N3 C8 1.419(5) . ?
N4 C13 1.343(5) . ?
N4 C15 1.364(4) . ?
N5 C13 1.364(5) . ?
N5 C14 1.385(5) . ?
N5 C17 1.462(5) . ?
N6 C14 1.426(5) . ?
C1 C2 1.521(9) . ?
C3 C4 1.497(7) . ?
C5 C6 1.515(7) . ?
C7 C10 1.483(5) . ?
C8 C9 1.351(6) . ?
C11 C12 1.510(6) . ?
C13 C16 1.488(5) . ?
C14 C15 1.356(5) . ?
C17 C18 1.528(6) . ?
C1B C2B 1.520(10) . ?

loop_
_geom_torsion_atom_site_label_1
_geom_torsion_atom_site_label_2
_geom_torsion_atom_site_label_3
_geom_torsion_atom_site_label_4
_geom_torsion
_geom_torsion_site_symmetry_1
_geom_torsion_site_symmetry_2
_geom_torsion_site_symmetry_3
_geom_torsion_site_symmetry_4
_geom_torsion_publ_flag
N1 Ru1 S1 O1 -132(2) . . . . ?
N4 Ru1 S1 O1 69.47(18) . . . . ?
S2 Ru1 S1 O1 -109.56(16) . . . . ?
Cl2 Ru1 S1 O1 160.07(16) . . . . ?
Cl1 Ru1 S1 O1 -19.35(16) . . . . ?
N1 Ru1 S1 C3 -11(3) . . . . ?
N4 Ru1 S1 C3 -169.36(19) . . . . ?
S2 Ru1 S1 C3 11.61(17) . . . . ?
Cl2 Ru1 S1 C3 -78.75(17) . . . . ?
Cl1 Ru1 S1 C3 101.83(17) . . . . ?
N1 Ru1 S1 C1B 114(3) . . . . ?
N4 Ru1 S1 C1B -44.5(5) . . . . ?
S2 Ru1 S1 C1B 136.5(5) . . . . ?
Cl2 Ru1 S1 C1B 46.1(5) . . . . ?
Cl1 Ru1 S1 C1B -133.3(5) . . . . ?
N1 Ru1 S1 C1 91(3) . . . . ?
N4 Ru1 S1 C1 -67.5(3) . . . . ?
S2 Ru1 S1 C1 113.4(3) . . . . ?
Cl2 Ru1 S1 C1 23.1(3) . . . . ?
Cl1 Ru1 S1 C1 -156.4(3) . . . . ?
N1 Ru1 S2 O2 70.42(19) . . . . ?
N4 Ru1 S2 O2 168(6) . . . . ?
S1 Ru1 S2 O2 -108.78(17) . . . . ?
Cl2 Ru1 S2 O2 -19.01(17) . . . . ?
Cl1 Ru1 S2 O2 161.12(17) . . . . ?
N1 Ru1 S2 C5 -55.5(2) . . . . ?
N4 Ru1 S2 C5 42(6) . . . . ?
S1 Ru1 S2 C5 125.3(2) . . . . ?
Cl2 Ru1 S2 C5 -144.9(2) . . . . ?
Cl1 Ru1 S2 C5 35.2(2) . . . . ?
N1 Ru1 S2 C4 -167.64(19) . . . . ?
N4 Ru1 S2 C4 -70(6) . . . . ?
S1 Ru1 S2 C4 13.16(18) . . . . ?
Cl2 Ru1 S2 C4 102.93(18) . . . . ?
Cl1 Ru1 S2 C4 -76.94(18) . . . . ?
N4 Ru1 N1 C7 -44.4(4) . . . . ?
S2 Ru1 N1 C7 134.6(3) . . . . ?
S1 Ru1 N1 C7 157(2) . . . . ?
Cl2 Ru1 N1 C7 -135.1(3) . . . . ?
Cl1 Ru1 N1 C7 44.4(3) . . . . ?
N4 Ru1 N1 C9 132.6(3) . . . . ?
S2 Ru1 N1 C9 -48.3(3) . . . . ?
S1 Ru1 N1 C9 -26(3) . . . . ?
Cl2 Ru1 N1 C9 42.0(3) . . . . ?
Cl1 Ru1 N1 C9 -138.6(3) . . . . ?
N1 Ru1 N4 C13 -41.5(4) . . . . ?
S2 Ru1 N4 C13 -139(5) . . . . ?
S1 Ru1 N4 C13 137.7(3) . . . . ?
Cl2 Ru1 N4 C13 47.9(3) . . . . ?
Cl1 Ru1 N4 C13 -132.2(3) . . . . ?
N1 Ru1 N4 C15 132.1(3) . . . . ?
S2 Ru1 N4 C15 35(6) . . . . ?
S1 Ru1 N4 C15 -48.6(3) . . . . ?
Cl2 Ru1 N4 C15 -138.4(3) . . . . ?
Cl1 Ru1 N4 C15 41.4(3) . . . . ?
O1 S1 C1 C2 -62.1(8) . . . . ?
C3 S1 C1 C2 -171.8(7) . . . . ?
C1B S1 C1 C2 0.5(13) . . . . ?
Ru1 S1 C1 C2 79.2(7) . . . . ?
O1 S1 C3 C4 88.1(4) . . . . ?
C1B S1 C3 C4 -164.8(5) . . . . ?
C1 S1 C3 C4 -161.7(5) . . . . ?
Ru1 S1 C3 C4 -40.5(4) . . . . ?
S1 C3 C4 S2 53.1(4) . . . . ?
O2 S2 C4 C3 88.6(4) . . . . ?
C5 S2 C4 C3 -160.8(3) . . . . ?
Ru1 S2 C4 C3 -41.0(3) . . . . ?
O2 S2 C5 C6 46.3(5) . . . . ?
C4 S2 C5 C6 -65.9(5) . . . . ?
Ru1 S2 C5 C6 179.7(4) . . . . ?
C9 N1 C7 N2 0.0(4) . . . . ?
Ru1 N1 C7 N2 177.4(2) . . . . ?
C9 N1 C7 C10 -179.5(4) . . . . ?
Ru1 N1 C7 C10 -2.2(6) . . . . ?
C8 N2 C7 N1 -0.3(4) . . . . ?
C11 N2 C7 N1 -177.9(3) . . . . ?
C8 N2 C7 C10 179.2(4) . . . . ?
C11 N2 C7 C10 1.7(6) . . . . ?
C7 N2 C8 C9 0.5(4) . . . . ?
C11 N2 C8 C9 177.9(4) . . . . ?
C7 N2 C8 N3 -178.0(4) . . . . ?
C11 N2 C8 N3 -0.6(7) . . . . ?
O5 N3 C8 C9 8.5(7) . . . . ?
O4 N3 C8 C9 -171.5(5) . . . . ?
O5 N3 C8 N2 -173.3(4) . . . . ?
O4 N3 C8 N2 6.7(7) . . . . ?
N2 C8 C9 N1 -0.5(5) . . . . ?
N3 C8 C9 N1 178.0(4) . . . . ?
C7 N1 C9 C8 0.3(5) . . . . ?
Ru1 N1 C9 C8 -177.4(3) . . . . ?
C7 N2 C11 C12 93.3(5) . . . . ?
C8 N2 C11 C12 -83.7(5) . . . . ?
N2 C11 C12 O3 -64.2(5) . . . . ?
C15 N4 C13 N5 0.0(4) . . . . ?
Ru1 N4 C13 N5 174.3(2) . . . . ?
C15 N4 C13 C16 -179.9(4) . . . . ?
Ru1 N4 C13 C16 -5.5(6) . . . . ?
C14 N5 C13 N4 0.0(4) . . . . ?
C17 N5 C13 N4 -175.5(3) . . . . ?
C14 N5 C13 C16 179.9(4) . . . . ?
C17 N5 C13 C16 4.4(6) . . . . ?
C13 N5 C14 C15 0.0(4) . . . . ?
C17 N5 C14 C15 175.2(4) . . . . ?
C13 N5 C14 N6 177.6(4) . . . . ?
C17 N5 C14 N6 -7.2(6) . . . . ?
O8 N6 C14 C15 2.2(6) . . . . ?
O7 N6 C14 C15 -178.5(4) . . . . ?
O8 N6 C14 N5 -174.9(4) . . . . ?
O7 N6 C14 N5 4.4(6) . . . . ?
N5 C14 C15 N4 0.0(4) . . . . ?
N6 C14 C15 N4 -177.6(4) . . . . ?
C13 N4 C15 C14 0.0(4) . . . . ?
Ru1 N4 C15 C14 -175.1(3) . . . . ?
C13 N5 C17 C18 87.1(5) . . . . ?
C14 N5 C17 C18 -87.2(5) . . . . ?
N5 C17 C18 O6 172.4(4) . . . . ?
O1 S1 C1B C2B 40.7(10) . . . . ?
C3 S1 C1B C2B -72.6(11) . . . . ?
C1 S1 C1B C2B -81.1(16) . . . . ?
Ru1 S1 C1B C2B 167.4(8) . . . . ?
